data_1534603
loop_
_publ_author_name
'Antokhina, T.F.'
'Gerasimenko, A.V.'
'Kaidalova, T.A.'
'Lysun, T.V.'

_publ_section_title
;
 Synthesis and structure of fluorocomplexes of group IV with heteroatomic
 cation and anion grid
;
_journal_name_full 'Zhurnal Neorganicheskoi Khimii'
_journal_page_first 491
_journal_page_last 495
_journal_volume 38
_journal_year 1993
_chemical_formula_sum 'Cs F6 Ge0.5 Na Sn0.5'
_chemical_name_systematic 'Na Cs (Ge0.5 Sn0.5) F6'
_space_group_IT_number 57
_symmetry_space_group_name_Hall '-P 2c 2b'
_symmetry_space_group_name_H-M 'P b c m'
_cell_angle_alpha 90
_cell_angle_beta 90
_cell_angle_gamma 90
_cell_formula_units_Z 4
_cell_length_a 6.541
_cell_length_b 10.991
_cell_length_c 8.315
_cell_volume 597.783
_citation_journal_id_ASTM ZNOKAQ
_cod_data_source_file Antokhina_ZNOKAQ_1993_1437.cif
_cod_data_source_block Cs1F6Ge0.5Na1Sn0.5
_cod_original_formula_sum 'Cs1 F6 Ge0.5 Na1 Sn0.5'
_cod_database_code 1534603

loop_
_symmetry_equiv_pos_as_xyz
x,y,z
-x,-y,z+1/2
x,-y+1/2,-z
-x,y+1/2,-z+1/2
-x,-y,-z
x,y,-z-1/2
-x,y-1/2,z
x,-y-1/2,z-1/2

loop_
_atom_site_label
_atom_site_type_symbol
_atom_site_fract_x
_atom_site_fract_y
_atom_site_fract_z
_atom_site_occupancy
_atom_site_U_iso_or_equiv
F4 F-1 0.5409 0.6247 0.25 1 0.0
Sn1 Sn+4 0.7283 0.4219 0.75 0.5 0.0
F2 F-1 0.8211 0.2368 0.25 1 0.0
F5 F-1 0.0024 0.529 0.25 1 0.0
Ge1 Ge+4 0.7311 0.4218 0.75 0.5 0.0
Na1 Na+1 0.7058 0.4283 0.25 1 0.0
F1 F-1 0.3585 0.4179 0.25 1 0.0
F3 F-1 0.2673 0.5777 0.0307 1 0.0
Cs1 Cs+1 0.179 0.25 0 1 0.0
